data_7126087
loop_
_publ_author_name
'Ma, Yan'
'Zhai, Yuan-Qi'
'Ding, You-Song'
'Han, Tian'
'Zheng, Yan-Zhen'

_publ_section_title
;
 Understanding a pentagonal-bipyramidal holmium(iii) complex with a record
 energy barrier for magnetisation reversal.
;
_journal_issue 28
_journal_name_full 'Chemical communications (Cambridge, England)'
_journal_page_first 3979
_journal_page_last 3982
_journal_paper_doi 10.1039/d0cc00500b
_journal_volume 56
_journal_year 2020
_chemical_formula_moiety 'C41 H43 Ho N5 O2, C24 H20 B, 1.5(C5 H5 N), 0.5(C5 H6 N)'
_chemical_formula_sum 'C75 H73.5 B Ho N7 O2'
_chemical_formula_weight 1280.64
_space_group_crystal_system triclinic
_space_group_IT_number 2
_space_group_name_Hall '-P 1'
_space_group_name_H-M_alt 'P -1'
_atom_sites_solution_hydrogens geom
_atom_sites_solution_primary iterative
_audit_creation_date 2019-11-01
_audit_creation_method
;
Olex2 1.2
(compiled 2018.05.29 svn.r3508 for OlexSys, GUI svn.r5506)
;
_audit_update_record
;
2019-11-01 deposited with the CCDC.	2020-03-02 downloaded from the CCDC.
;
_cell_angle_alpha 101.047(9)
_cell_angle_beta 93.207(9)
_cell_angle_gamma 90.009(9)
_cell_formula_units_Z 4
_cell_length_a 15.645(11)
_cell_length_b 15.651(11)
_cell_length_c 28.55(2)
_cell_measurement_reflns_used 9945
_cell_measurement_temperature 150.0
_cell_measurement_theta_max 25.60
_cell_measurement_theta_min 2.33
_cell_volume 6850(8)
_computing_cell_refinement 'SAINT v8.27A (Bruker, 2012)'
_computing_data_reduction 'SAINT v8.27A (Bruker, 2012)'
_computing_molecular_graphics 'Olex2 (Dolomanov et al., 2009)'
_computing_publication_material 'Olex2 (Dolomanov et al., 2009)'
_computing_structure_refinement 'ShelXL (Sheldrick, 2015)'
_computing_structure_solution 'olex2.solve (Bourhis et al., 2015)'
_diffrn_ambient_temperature 150.0
_diffrn_measured_fraction_theta_full 0.995
_diffrn_measured_fraction_theta_max 0.974
_diffrn_measurement_device_type 'CCD area detector'
_diffrn_measurement_method 'phi and omega scans'
_diffrn_radiation_monochromator graphite
_diffrn_radiation_type MoK\a
_diffrn_radiation_wavelength 0.71073
_diffrn_reflns_av_R_equivalents 0.0486
_diffrn_reflns_av_unetI/netI 0.0602
_diffrn_reflns_Laue_measured_fraction_full 0.995
_diffrn_reflns_Laue_measured_fraction_max 0.974
_diffrn_reflns_limit_h_max 19
_diffrn_reflns_limit_h_min -19
_diffrn_reflns_limit_k_max 18
_diffrn_reflns_limit_k_min -19
_diffrn_reflns_limit_l_max 34
_diffrn_reflns_limit_l_min -34
_diffrn_reflns_number 68037
_diffrn_reflns_point_group_measured_fraction_full 0.995
_diffrn_reflns_point_group_measured_fraction_max 0.974
_diffrn_reflns_theta_full 25.242
_diffrn_reflns_theta_max 25.875
_diffrn_reflns_theta_min 1.304
_exptl_absorpt_coefficient_mu 1.204
_exptl_absorpt_correction_type multi-scan
_exptl_absorpt_process_details SADABS
_exptl_crystal_colour colourless
_exptl_crystal_colour_primary colourless
_exptl_crystal_density_diffrn 1.242
_exptl_crystal_description block
_exptl_crystal_F_000 2642
_exptl_crystal_size_max 0.36
_exptl_crystal_size_mid 0.35
_exptl_crystal_size_min 0.28
_exptl_transmission_factor_max 0.714
_exptl_transmission_factor_min 0.655
_refine_diff_density_max 2.065
_refine_diff_density_min -3.037
_refine_diff_density_rms 0.132
_refine_ls_extinction_method none
_refine_ls_goodness_of_fit_ref 1.143
_refine_ls_hydrogen_treatment constr
_refine_ls_matrix_type full
_refine_ls_number_parameters 1557
_refine_ls_number_reflns 25855
_refine_ls_number_restraints 176
_refine_ls_restrained_S_all 1.148
_refine_ls_R_factor_all 0.0846
_refine_ls_R_factor_gt 0.0664
_refine_ls_shift/su_max 0.001
_refine_ls_shift/su_mean 0.000
_refine_ls_structure_factor_coef Fsqd
_refine_ls_weighting_details 'w=1/[\s^2^(Fo^2^)+(0.0560P)^2^+40.1245P] where P=(Fo^2^+2Fc^2^)/3'
_refine_ls_weighting_scheme calc
_refine_ls_wR_factor_gt 0.1625
_refine_ls_wR_factor_ref 0.1713
_reflns_Friedel_coverage 0.000
_reflns_number_gt 20379
_reflns_number_total 25855
_reflns_threshold_expression 'I > 2\s(I)'
_cod_data_source_file d0cc00500b2.cif
_cod_data_source_block 1_CCDC3
_cod_depositor_comments 'Adding full bibliography for 7126084--7126087.cif.'
_cod_original_cell_volume 6851(8)
_cod_original_formula_sum 'C75 H73.50 B Ho N7 O2'
_cod_database_code 7126087
_shelx_shelxl_version_number 2018/3
_shelx_space_group_comment
;
The symmetry employed for this shelxl refinement is uniquely defined
by the following loop, which should always be used as a source of
symmetry information in preference to the above space-group names.
They are only intended as comments.
;
_shelx_estimated_absorpt_t_max 0.729
_shelx_estimated_absorpt_t_min 0.671
_olex2_refinement_description
;
1. Fixed Uiso
 At 1.2 times of:
  All C(H) groups, All C(H,H) groups
 At 1.5 times of:
  All C(H,H,H) groups
2. Restrained distances
 C7AA-C6AA
 1.37 with sigma of 0.01
 C7AA-C8AA
 1.37 with sigma of 0.01
 C8AA-C9AA
 1.37 with sigma of 0.01
 C9AA-N0BA
 1.35 with sigma of 0.01
 N0BA-C1BA
 1.35 with sigma of 0.01
 C1BA-C6AA
 1.37 with sigma of 0.01
 C7AA-N0BA
 2.67 with sigma of 0.01
 C1BA-C8AA
 2.67 with sigma of 0.01
 C6AA-C9AA
 2.77 with sigma of 0.02
3. Rigid bond restraints
 C28, C30
 with sigma for 1-2 distances of 0.01 and sigma for 1-3 distances of 0.01
 C30, C31
 with sigma for 1-2 distances of 0.01 and sigma for 1-3 distances of 0.01
 C18, C19
 with sigma for 1-2 distances of 0.01 and sigma for 1-3 distances of 0.01
 C21B, C22B
 with sigma for 1-2 distances of 0.01 and sigma for 1-3 distances of 0.01
 C24B, C25B
 with sigma for 1-2 distances of 0.01 and sigma for 1-3 distances of 0.01
4. Uiso/Uaniso restraints and constraints
C0AA \\sim C2AA \\sim C3AA \\sim N4AA \\sim N4AA \\sim C5AA \\sim C5AA \\sim
C2AA: within 2A with sigma of 0.01 and sigma for terminal atoms of 0.01
C38 \\sim C36: within 2A with sigma of 0.01 and sigma for terminal atoms of 0.02
C39 \\sim C38: within 2A with sigma of 0.01 and sigma for terminal atoms of 0.02
Uanis(C17) \\sim Ueq, Uanis(C22B) \\sim Ueq, Uanis(C18) \\sim Ueq, Uanis(C23B)
\\sim Ueq, Uanis(C68) \\sim Ueq, Uanis(C24B) \\sim Ueq: with sigma of 0.01 and
sigma for terminal atoms of 0.02
Uanis(C70) \\sim Ueq, Uanis(C3AA) \\sim Ueq, Uanis(N4AA) \\sim Ueq, Uanis(C5AA)
\\sim Ueq, Uanis(C7AA) \\sim Ueq, Uanis(C6AA) \\sim Ueq, Uanis(C9AA) \\sim Ueq,
Uanis(N0BA) \\sim Ueq, Uanis(C66) \\sim Ueq, Uanis(C0AA) \\sim Ueq, Uanis(C2AA)
\\sim Ueq: with sigma of 0.01 and sigma for terminal atoms of 0.02
Uanis(C40B) \\sim Ueq: with sigma of 0.01 and sigma for terminal atoms of 0.02
Uanis(C38) \\sim Ueq, Uanis(C3B) \\sim Ueq, Uanis(C30) \\sim Ueq: with sigma of
0.001 and sigma for terminal atoms of 0.001
5.a Secondary CH2 refined with riding coordinates:
 C2AA(H2AA,H2AB)
5.b Aromatic/amide H refined with riding coordinates:
 C41(H41), C35(H35), C33(H33), C27B(H27B), C30(H30), C59B(H59B), C33B(H33B),
 C5B(H5B), C38(H38), C35B(H35B), C30B(H30B), C38B(H38B), C11(H11), C15B(H15B),
 C6B(H6B), C15(H15), C24(H24), C27(H27), C12(H12), C9B(H9B), C65(H65),
 C11B(H11B), C47B(H47B), C65B(H65B), C1B(H1B), C17B(H17B), C16B(H16B),
 C41B(H41B), C46B(H46B), C10B(H10B), C25(H25), C1(H1), C49B(H49B), C12B(H12B),
 C43B(H43B), C20B(H20B), C14B(H14B), C8B(H8B), C23(H23), C64(H64), C14(H14),
 C10(H10), C21(H21), C13B(H13B), C7B(H7B), C4B(H4B), C58B(H58B), C18B(H18B),
 C19B(H19B), C55B(H55B), C61(H61), C61B(H61B), C64B(H64B), C56B(H56B),
 C57B(H57B), C9(H9), C53(H53), C63(H63), C2B(H2B), C6(H6), C59(H59), C13(H13),
 C55(H55), C50B(H50B), C53B(H53B), C63B(H63B), C57(H57), C47(H47), C5(H5),
 C45B(H45B), C44B(H44B), C3B(H3B), C22(H22), C62B(H62B), C2(H2), C49(H49),
 C20(H20), C7(H7), C8(H8), C3(H3), C43(H43), C4(H4), C16(H16), C62(H62),
 C51B(H51B), C58(H58), C66B(H66B), C25B(H25B), C56(H56), C52B(H52B), C52(H52),
 C67B(H67B), C21B(H21B), C51(H51), C68B(H68B), C44(H44), C46(H46), C17(H17),
 C50(H50), C22B(H22B), C70B(H70B), C19(H19), C24B(H24B), C69B(H69B), C45(H45),
 C18(H18), C70(H70), C23B(H23B), C69(H69), C66(H66), C67(H67), C68(H68),
 C0AA(H0AA), C3AA(H3AA), C1AA(H1AA), C5AA(H5AA), C1BA(H1BA), C9AA(H9AA),
 C7AA(H7AA), C6AA(H6AA), C8AA(H8AA)
5.c Idealised Me refined as rotating group:
 C40(H40A,H40B,H40C), C29B(H29D,H29E,H29F), C32B(H32D,H32E,H32F), C37(H37A,
 H37B,H37C), C29(H29A,H29B,H29C), C37B(H37D,H37E,H37F), C40B(H40D,H40E,H40F),
 C32(H32A,H32B,H32C)
;
_olex2_submission_special_instructions 'No special instructions were received'

loop_
_space_group_symop_operation_xyz
'x, y, z'
'-x, -y, -z'

loop_
_atom_site_label
_atom_site_type_symbol
_atom_site_fract_x
_atom_site_fract_y
_atom_site_fract_z
_atom_site_U_iso_or_equiv
_atom_site_adp_type
_atom_site_occupancy
_atom_site_site_symmetry_order
_atom_site_calc_flag
_atom_site_refinement_flags_posn
_atom_site_refinement_flags_adp
_atom_site_refinement_flags_occupancy
_atom_site_disorder_assembly
_atom_site_disorder_group
Ho1 Ho 0.83300(2) 0.20734(2) 0.23313(2) 0.02608(9) Uani 1 1 d . . . . .
Ho1B Ho 1.34145(2) 0.72037(2) 0.26906(2) 0.02634(9) Uani 1 1 d . . . . .
O1B O 1.4691(3) 0.7671(3) 0.26504(18) 0.0346(11) Uani 1 1 d . . . . .
O2B O 1.2128(3) 0.6731(3) 0.26753(18) 0.0345(11) Uani 1 1 d . . . . .
O1 O 0.7851(3) 0.3363(3) 0.24022(18) 0.0346(11) Uani 1 1 d . . . . .
O2 O 0.8829(3) 0.0790(3) 0.23175(17) 0.0320(11) Uani 1 1 d . . . . .
N1B N 1.3943(4) 0.5646(4) 0.2484(2) 0.0325(13) Uani 1 1 d . . . . .
N4B N 1.2808(4) 0.8483(4) 0.2342(2) 0.0348(14) Uani 1 1 d . . . . .
N1 N 0.7349(4) 0.1664(4) 0.1583(2) 0.0373(14) Uani 1 1 d . . . . .
C34 C 0.9139(4) 0.0006(4) 0.2358(2) 0.0274(14) Uani 1 1 d . . . . .
N2B N 1.3666(4) 0.6639(4) 0.3468(2) 0.0330(13) Uani 1 1 d . . . . .
N3 N 0.9784(4) 0.2758(4) 0.2617(2) 0.0331(13) Uani 1 1 d . . . . .
N5 N 0.6900(4) 0.1619(4) 0.2604(2) 0.0344(13) Uani 1 1 d . . . . .
N2 N 0.9198(4) 0.2075(4) 0.1610(2) 0.0362(14) Uani 1 1 d . . . . .
N3B N 1.3290(4) 0.8470(4) 0.3379(2) 0.0357(14) Uani 1 1 d . . . . .
C26B C 1.5473(4) 0.7959(4) 0.2573(3) 0.0324(16) Uani 1 1 d . . . . .
C41 C 0.9491(4) -0.0146(4) 0.2808(3) 0.0311(15) Uani 1 1 d . . . . .
H41 H 0.953520 0.032576 0.307342 0.037 Uiso 1 1 calc R . . . .
C35 C 0.9127(4) -0.0688(4) 0.1964(3) 0.0324(15) Uani 1 1 d . . . . .
H35 H 0.893285 -0.059066 0.165706 0.039 Uiso 1 1 calc R . . . .
C33 C 0.7480(4) 0.4666(4) 0.2117(3) 0.0363(17) Uani 1 1 d . . . . .
H33 H 0.758884 0.438542 0.180091 0.044 Uiso 1 1 calc R . . . .
C27B C 1.6099(4) 0.8171(4) 0.2954(3) 0.0324(15) Uani 1 1 d . . . . .
H27B H 1.596125 0.812579 0.326876 0.039 Uiso 1 1 calc R . . . .
C36 C 0.9403(4) -0.1534(4) 0.2016(3) 0.0317(15) Uani 1 1 d . U . . .
C60B C 1.3673(5) 0.2388(5) 0.4783(3) 0.0361(16) Uani 1 1 d . . . . .
C30 C 0.7035(5) 0.5900(5) 0.2689(3) 0.0426(18) Uani 1 1 d . U . . .
H30 H 0.680353 0.646926 0.275252 0.051 Uiso 1 1 calc R . . . .
C59B C 1.3028(5) 0.1638(5) 0.3572(3) 0.0352(16) Uani 1 1 d . . . . .
H59B H 1.357310 0.180398 0.348570 0.042 Uiso 1 1 calc R . . . .
C34B C 1.1309(4) 0.6433(4) 0.2636(3) 0.0340(16) Uani 1 1 d . . . . .
C54B C 1.2694(4) 0.2093(4) 0.3995(2) 0.0311(15) Uani 1 1 d . . . . .
C33B C 1.5684(5) 0.8066(5) 0.2112(3) 0.0387(17) Uani 1 1 d . . . . .
H33B H 1.526027 0.795727 0.185549 0.046 Uiso 1 1 calc R . . . .
C48B C 1.2595(5) 0.3696(5) 0.4592(3) 0.0352(16) Uani 1 1 d . . . . .
N4 N 0.8470(4) 0.2295(5) 0.3248(3) 0.0461(17) Uani 1 1 d . . . . .
C5B C 1.3426(4) 0.4993(4) 0.2252(3) 0.0345(16) Uani 1 1 d . . . . .
H5B H 1.282858 0.509713 0.222217 0.041 Uiso 1 1 calc R . . . .
C42B C 1.3954(5) 0.3355(4) 0.4095(3) 0.0342(16) Uani 1 1 d . . . . .
C38 C 0.9697(4) -0.1679(4) 0.2458(2) 0.0254(13) Uani 1 1 d . U . . .
H38 H 0.985490 -0.224849 0.249685 0.031 Uiso 1 1 calc R . . . .
C35B C 1.0935(5) 0.6004(5) 0.2196(3) 0.0410(18) Uani 1 1 d . . . . .
H35B H 1.127668 0.589706 0.192678 0.049 Uiso 1 1 calc R . . . .
C30B C 1.7134(4) 0.8526(5) 0.2407(3) 0.0395(18) Uani 1 1 d . . . . .
H30B H 1.769268 0.870997 0.235344 0.047 Uiso 1 1 calc R . . . .
C38B C 0.9599(5) 0.5878(5) 0.2537(4) 0.058(3) Uani 1 1 d . . . . .
H38B H 0.901382 0.570356 0.250163 0.070 Uiso 1 1 calc R . . . .
C26 C 0.7577(4) 0.4199(4) 0.2487(3) 0.0303(15) Uani 1 1 d . . . . .
C31B C 1.6517(5) 0.8333(4) 0.2026(3) 0.0368(17) Uani 1 1 d . . . . .
C11 C 0.9927(5) 0.3609(5) 0.2625(3) 0.0377(17) Uani 1 1 d . . . . .
H11 H 0.950396 0.392210 0.247762 0.045 Uiso 1 1 calc R . . . .
C28B C 1.6923(5) 0.8446(5) 0.2873(3) 0.0387(18) Uani 1 1 d . . . . .
C15B C 1.3905(5) 0.9081(5) 0.3497(3) 0.0394(17) Uani 1 1 d . . . . .
H15B H 1.436914 0.906090 0.329422 0.047 Uiso 1 1 calc R . . . .
C48 C 1.3884(5) 0.2410(5) 0.0409(3) 0.0456(19) Uani 1 1 d . . . . .
C6B C 1.4364(5) 0.6875(5) 0.3768(3) 0.0405(18) Uani 1 1 d . . . . .
H6B H 1.476335 0.727202 0.368635 0.049 Uiso 1 1 calc R . . . .
C15 C 1.0417(5) 0.2322(5) 0.2818(3) 0.0362(16) Uani 1 1 d . . . . .
H15 H 1.033746 0.171770 0.280973 0.043 Uiso 1 1 calc R . . . .
C24 C 0.5913(5) 0.0484(5) 0.2695(3) 0.0426(19) Uani 1 1 d . . . . .
H24 H 0.578136 -0.011951 0.265270 0.051 Uiso 1 1 calc R . . . .
C27 C 0.7411(5) 0.4607(5) 0.2956(3) 0.0417(18) Uani 1 1 d . . . . .
H27 H 0.746776 0.429343 0.320971 0.050 Uiso 1 1 calc R . . . .
C28 C 0.7154(5) 0.5510(5) 0.3049(3) 0.0463(19) Uani 1 1 d . U . . .
C12 C 1.0658(5) 0.4054(5) 0.2836(3) 0.0410(18) Uani 1 1 d . . . . .
H12 H 1.072788 0.465723 0.283825 0.049 Uiso 1 1 calc R . . . .
C9B C 1.3214(6) 0.5766(5) 0.4021(3) 0.046(2) Uani 1 1 d . . . . .
H9B H 1.279707 0.538694 0.410271 0.056 Uiso 1 1 calc R . . . .
C65 C 1.2297(5) 0.2277(5) 0.1446(3) 0.0422(18) Uani 1 1 d . . . . .
H65 H 1.246186 0.173308 0.152159 0.051 Uiso 1 1 calc R . . . .
C11B C 1.2623(5) 0.8526(5) 0.3667(3) 0.0418(18) Uani 1 1 d . . . . .
H11B H 1.217300 0.810727 0.358637 0.050 Uiso 1 1 calc R . . . .
C47B C 1.3769(5) 0.3564(5) 0.3640(3) 0.0363(16) Uani 1 1 d . . . . .
H47B H 1.323109 0.338414 0.348089 0.044 Uiso 1 1 calc R . . . .
C65B C 1.4398(5) 0.1868(5) 0.4700(3) 0.0401(18) Uani 1 1 d . . . . .
H65B H 1.468249 0.186104 0.441359 0.048 Uiso 1 1 calc R . . . .
C1B C 1.4793(4) 0.5490(5) 0.2521(3) 0.0365(17) Uani 1 1 d . . . . .
H1B H 1.516429 0.594822 0.267960 0.044 Uiso 1 1 calc R . . . .
C17B C 1.1607(5) 0.9375(5) 0.2184(3) 0.0426(18) Uani 1 1 d . . . . .
H17B H 1.101058 0.948479 0.220051 0.051 Uiso 1 1 calc R . . . .
C40 C 1.0103(5) -0.1121(5) 0.3350(3) 0.0414(18) Uani 1 1 d . . . . .
H40A H 1.026124 -0.056741 0.356173 0.062 Uiso 1 1 calc GR . . . .
H40B H 1.060799 -0.149275 0.330713 0.062 Uiso 1 1 calc GR . . . .
H40C H 0.965848 -0.141385 0.349129 0.062 Uiso 1 1 calc GR . . . .
C16B C 1.1972(5) 0.8677(5) 0.2355(3) 0.0377(17) Uani 1 1 d . . . . .
H16B H 1.160818 0.831415 0.248943 0.045 Uiso 1 1 calc R . . . .
C41B C 1.0810(5) 0.6546(5) 0.3034(3) 0.0424(19) Uani 1 1 d . . . . .
H41B H 1.105248 0.680754 0.333991 0.051 Uiso 1 1 calc R . . . .
C46B C 1.4336(5) 0.4021(5) 0.3411(3) 0.045(2) Uani 1 1 d . . . . .
H46B H 1.417369 0.414910 0.310664 0.054 Uiso 1 1 calc R . . . .
C60 C 1.2597(5) 0.2515(5) 0.1032(3) 0.0380(17) Uani 1 1 d . . . . .
C10B C 1.3098(5) 0.6090(5) 0.3595(3) 0.0386(17) Uani 1 1 d . . . . .
H10B H 1.260311 0.591684 0.339100 0.046 Uiso 1 1 calc R . . . .
C25 C 0.6676(5) 0.0766(5) 0.2548(3) 0.0379(17) Uani 1 1 d . . . . .
H25 H 0.706090 0.034145 0.240088 0.046 Uiso 1 1 calc R . . . .
C1 C 0.6747(5) 0.2226(6) 0.1466(3) 0.0441(19) Uani 1 1 d . . . . .
H1 H 0.667548 0.276373 0.167867 0.053 Uiso 1 1 calc R . . . .
C39 C 0.9767(4) -0.0950(4) 0.2869(2) 0.0286(14) Uani 1 1 d . U . . .
C49B C 1.2850(6) 0.4314(5) 0.5005(3) 0.049(2) Uani 1 1 d . . . . .
H49B H 1.338436 0.423578 0.516576 0.059 Uiso 1 1 calc R . . . .
B1B B 1.3232(5) 0.2886(5) 0.4367(3) 0.0314(17) Uani 1 1 d . . . . .
C12B C 1.2568(6) 0.9172(5) 0.4076(3) 0.050(2) Uani 1 1 d . . . . .
H12B H 1.209164 0.918859 0.427029 0.060 Uiso 1 1 calc R . . . .
C43B C 1.4755(5) 0.3662(5) 0.4311(3) 0.047(2) Uani 1 1 d . . . . .
H43B H 1.491087 0.356586 0.462269 0.056 Uiso 1 1 calc R . . . .
C20B C 1.3319(5) 0.9011(5) 0.2158(3) 0.0416(18) Uani 1 1 d . . . . .
H20B H 1.391256 0.888378 0.215055 0.050 Uiso 1 1 calc R . . . .
C39B C 0.9937(5) 0.6269(5) 0.2979(4) 0.054(2) Uani 1 1 d . . . . .
C14B C 1.3904(6) 0.9745(5) 0.3899(3) 0.047(2) Uani 1 1 d . . . . .
H14B H 1.435922 1.015952 0.397072 0.057 Uiso 1 1 calc R . . . .
C42 C 1.2477(6) 0.1326(6) 0.0252(3) 0.052(2) Uani 1 1 d . . . . .
C8B C 1.3929(6) 0.6000(5) 0.4315(3) 0.049(2) Uani 1 1 d . . . . .
H8B H 1.401766 0.577858 0.460147 0.059 Uiso 1 1 calc R . . . .
C23 C 0.5347(5) 0.1103(5) 0.2906(3) 0.047(2) Uani 1 1 d . . . . .
H23 H 0.481599 0.092714 0.300508 0.056 Uiso 1 1 calc R . . . .
C64 C 1.1762(5) 0.2821(6) 0.1751(3) 0.047(2) Uani 1 1 d . . . . .
H64 H 1.156915 0.263535 0.202560 0.056 Uiso 1 1 calc R . . . .
C14 C 1.1161(5) 0.2713(5) 0.3032(3) 0.0438(19) Uani 1 1 d . . . . .
H14 H 1.158261 0.238286 0.316860 0.053 Uiso 1 1 calc R . . . .
C10 C 0.9776(5) 0.1444(6) 0.1476(3) 0.047(2) Uani 1 1 d . . . . .
H10 H 0.985113 0.100081 0.165970 0.057 Uiso 1 1 calc R . . . .
C21 C 0.6339(5) 0.2215(5) 0.2816(3) 0.0414(18) Uani 1 1 d . . . . .
H21 H 0.648588 0.281514 0.285988 0.050 Uiso 1 1 calc R . . . .
C13B C 1.3221(6) 0.9786(5) 0.4194(3) 0.052(2) Uani 1 1 d . . . . .
H13B H 1.320226 1.022922 0.447141 0.063 Uiso 1 1 calc R . . . .
C7B C 1.4525(6) 0.6566(5) 0.4191(3) 0.049(2) Uani 1 1 d . . . . .
H7B H 1.502789 0.673638 0.438833 0.059 Uiso 1 1 calc R . . . .
C4B C 1.3728(5) 0.4169(5) 0.2053(3) 0.0399(18) Uani 1 1 d . . . . .
H4B H 1.334503 0.371867 0.189830 0.048 Uiso 1 1 calc R . . . .
C58B C 1.2581(5) 0.0948(5) 0.3273(3) 0.045(2) Uani 1 1 d . . . . .
H58B H 1.282992 0.064919 0.299330 0.054 Uiso 1 1 calc R . . . .
C18B C 1.2140(5) 0.9910(5) 0.1989(3) 0.048(2) Uani 1 1 d . . . . .
H18B H 1.191056 1.038755 0.186423 0.058 Uiso 1 1 calc R . . . .
C19B C 1.3029(5) 0.9737(5) 0.1977(3) 0.048(2) Uani 1 1 d . . . . .
H19B H 1.341071 1.009695 0.185224 0.058 Uiso 1 1 calc R . . . .
C31 C 0.7222(5) 0.5547(5) 0.2202(3) 0.047(2) Uani 1 1 d . U . . .
N5B N 1.3402(5) 0.6727(4) 0.1773(3) 0.0484(17) Uani 1 1 d . . . . .
C55B C 1.1898(5) 0.1790(5) 0.4108(3) 0.0422(18) Uani 1 1 d . . . . .
H55B H 1.166311 0.205506 0.439978 0.051 Uiso 1 1 calc R . . . .
C61 C 1.2291(6) 0.3317(6) 0.0938(3) 0.053(2) Uani 1 1 d . . . . .
H61 H 1.244368 0.349454 0.065297 0.063 Uiso 1 1 calc R . . . .
C61B C 1.3287(6) 0.2374(6) 0.5222(3) 0.050(2) Uani 1 1 d . . . . .
H61B H 1.280267 0.272669 0.530135 0.060 Uiso 1 1 calc R . . . .
C29B C 1.7604(5) 0.8651(7) 0.3285(4) 0.060(3) Uani 1 1 d . . . . .
H29D H 1.736337 0.903760 0.355612 0.090 Uiso 1 1 calc GR . . . .
H29E H 1.809626 0.893745 0.318076 0.090 Uiso 1 1 calc GR . . . .
H29F H 1.778756 0.810884 0.338187 0.090 Uiso 1 1 calc GR . . . .
C64B C 1.4723(6) 0.1359(5) 0.5022(3) 0.053(2) Uani 1 1 d . . . . .
H64B H 1.521718 0.101650 0.495028 0.063 Uiso 1 1 calc R . . . .
C56B C 1.1445(6) 0.1119(5) 0.3809(3) 0.047(2) Uani 1 1 d . . . . .
H56B H 1.090232 0.094336 0.389317 0.056 Uiso 1 1 calc R . . . .
C57B C 1.1784(6) 0.0700(5) 0.3382(3) 0.051(2) Uani 1 1 d . . . . .
H57B H 1.146902 0.025174 0.317167 0.062 Uiso 1 1 calc R . . . .
C9 C 1.0262(6) 0.1416(7) 0.1084(3) 0.060(3) Uani 1 1 d . . . . .
H9 H 1.065930 0.095992 0.100439 0.072 Uiso 1 1 calc R . . . .
C53 C 1.4246(5) 0.3214(6) 0.0652(3) 0.051(2) Uani 1 1 d . . . . .
H53 H 1.404307 0.346877 0.095453 0.061 Uiso 1 1 calc R . . . .
C63 C 1.1513(5) 0.3620(6) 0.1657(3) 0.054(2) Uani 1 1 d . . . . .
H63 H 1.117046 0.399532 0.187053 0.065 Uiso 1 1 calc R . . . .
C2B C 1.5148(5) 0.4689(5) 0.2339(3) 0.0409(18) Uani 1 1 d . . . . .
H2B H 1.574433 0.459508 0.238485 0.049 Uiso 1 1 calc R . . . .
C54 C 1.3798(5) 0.1215(5) 0.0925(3) 0.0433(19) Uani 1 1 d . . . . .
C6 C 0.9118(5) 0.2693(6) 0.1338(3) 0.048(2) Uani 1 1 d . . . . .
H6 H 0.871932 0.314683 0.142306 0.058 Uiso 1 1 calc R . . . .
C59 C 1.4038(6) 0.0380(6) 0.0715(4) 0.060(2) Uani 1 1 d . . . . .
H59 H 1.379747 0.013652 0.040550 0.072 Uiso 1 1 calc R . . . .
C13 C 1.1294(5) 0.3594(5) 0.3047(3) 0.047(2) Uani 1 1 d . . . . .
H13 H 1.180214 0.387921 0.319666 0.056 Uiso 1 1 calc R . . . .
C55 C 1.4184(5) 0.1502(6) 0.1379(3) 0.0459(19) Uani 1 1 d . . . . .
H55 H 1.403736 0.206515 0.154234 0.055 Uiso 1 1 calc R . . . .
C36B C 1.0085(5) 0.5729(5) 0.2139(4) 0.048(2) Uani 1 1 d . . . . .
C50B C 1.2362(7) 0.5031(6) 0.5190(3) 0.065(3) Uani 1 1 d . . . . .
H50B H 1.255515 0.541717 0.547511 0.078 Uiso 1 1 calc R . . . .
C53B C 1.1812(5) 0.3876(5) 0.4358(3) 0.046(2) Uani 1 1 d . . . . .
H53B H 1.161148 0.348820 0.407550 0.055 Uiso 1 1 calc R . . . .
C63B C 1.4325(6) 0.1351(6) 0.5445(4) 0.059(3) Uani 1 1 d . . . . .
H63B H 1.454312 0.100640 0.566388 0.071 Uiso 1 1 calc R . . . .
C57 C 1.4979(6) 0.0206(7) 0.1388(4) 0.068(3) Uani 1 1 d . . . . .
H57 H 1.537093 -0.013165 0.154093 0.082 Uiso 1 1 calc R . . . .
C47 C 1.2038(6) 0.0588(7) 0.0325(4) 0.060(3) Uani 1 1 d . . . . .
H47 H 1.220114 0.035417 0.059941 0.072 Uiso 1 1 calc R . . . .
C5 C 0.7436(5) 0.0911(5) 0.1268(3) 0.046(2) Uani 1 1 d . . . . .
H5 H 0.785261 0.051063 0.134423 0.055 Uiso 1 1 calc R . . . .
C45B C 1.5130(6) 0.4285(5) 0.3628(4) 0.053(2) Uani 1 1 d . . . . .
H45B H 1.552613 0.457933 0.347290 0.064 Uiso 1 1 calc R . . . .
C44B C 1.5334(6) 0.4108(6) 0.4079(4) 0.057(2) Uani 1 1 d . . . . .
H44B H 1.587426 0.429044 0.423503 0.068 Uiso 1 1 calc R . . . .
C3B C 1.4614(5) 0.4027(5) 0.2087(3) 0.0383(17) Uani 1 1 d . U . . .
H3B H 1.484433 0.348603 0.194064 0.046 Uiso 1 1 calc R . . . .
C22 C 0.5561(5) 0.1983(5) 0.2971(3) 0.0442(19) Uani 1 1 d . . . . .
H22 H 0.518317 0.241479 0.311821 0.053 Uiso 1 1 calc R . . . .
C62B C 1.3603(7) 0.1857(7) 0.5541(3) 0.063(3) Uani 1 1 d . . . . .
H62B H 1.331916 0.185100 0.582574 0.076 Uiso 1 1 calc R . . . .
C2 C 0.6233(5) 0.2039(7) 0.1046(3) 0.055(2) Uani 1 1 d . . . . .
H2 H 0.581109 0.243974 0.097744 0.066 Uiso 1 1 calc R . . . .
C49 C 1.4228(7) 0.2077(7) -0.0034(4) 0.066(3) Uani 1 1 d . . . . .
H49 H 1.401786 0.153273 -0.020984 0.079 Uiso 1 1 calc R . . . .
C20 C 0.8437(5) 0.1590(7) 0.3462(3) 0.052(2) Uani 1 1 d . . . . .
H20 H 0.817986 0.106928 0.328442 0.062 Uiso 1 1 calc R . . . .
C7 C 0.9585(7) 0.2698(7) 0.0944(3) 0.066(3) Uani 1 1 d . . . . .
H7 H 0.950817 0.314608 0.076397 0.079 Uiso 1 1 calc R . . . .
N6B N 0.7364(8) 0.0987(8) 0.4784(4) 0.097(3) Uani 1 1 d . . . . .
C8 C 1.0173(6) 0.2039(7) 0.0812(3) 0.063(3) Uani 1 1 d . . . . .
H8 H 1.050194 0.202441 0.054087 0.076 Uiso 1 1 calc R . . . .
C3 C 0.6340(6) 0.1264(8) 0.0728(3) 0.064(3) Uani 1 1 d . . . . .
H3 H 0.599659 0.113117 0.043823 0.077 Uiso 1 1 calc R . . . .
C43 C 1.2179(7) 0.1632(8) -0.0162(4) 0.076(3) Uani 1 1 d . . . . .
H43 H 1.244925 0.213265 -0.023316 0.091 Uiso 1 1 calc R . . . .
C4 C 0.6952(6) 0.0686(7) 0.0838(3) 0.060(3) Uani 1 1 d . . . . .
H4 H 0.703976 0.015061 0.062589 0.072 Uiso 1 1 calc R . . . .
C16 C 0.8802(6) 0.3046(8) 0.3528(4) 0.067(3) Uani 1 1 d . . . . .
H16 H 0.879919 0.355719 0.339517 0.080 Uiso 1 1 calc R . . . .
C62 C 1.1772(6) 0.3861(6) 0.1248(4) 0.059(2) Uani 1 1 d . . . . .
H62 H 1.159575 0.440345 0.117455 0.071 Uiso 1 1 calc R . . . .
C51B C 1.1590(7) 0.5178(7) 0.4954(4) 0.072(3) Uani 1 1 d . . . . .
H51B H 1.124826 0.566104 0.507935 0.087 Uiso 1 1 calc R . . . .
C32B C 1.6745(6) 0.8392(6) 0.1524(3) 0.055(2) Uani 1 1 d . . . . .
H32D H 1.695108 0.782696 0.136195 0.083 Uiso 1 1 calc GR . . . .
H32E H 1.719467 0.883456 0.153955 0.083 Uiso 1 1 calc GR . . . .
H32F H 1.623655 0.855376 0.134531 0.083 Uiso 1 1 calc GR . . . .
C37 C 0.9370(7) -0.2281(6) 0.1589(3) 0.066(3) Uani 1 1 d . . . . .
H37A H 0.893892 -0.270964 0.163181 0.099 Uiso 1 1 calc GR . . . .
H37B H 0.993204 -0.255812 0.156290 0.099 Uiso 1 1 calc GR . . . .
H37C H 0.921939 -0.205887 0.129739 0.099 Uiso 1 1 calc GR . . . .
C58 C 1.4619(7) -0.0126(7) 0.0940(5) 0.072(3) Uani 1 1 d . . . . .
H58 H 1.476111 -0.069375 0.078101 0.087 Uiso 1 1 calc R . . . .
C66B C 0.7289(8) 0.1876(9) 0.4898(4) 0.082(3) Uani 1 1 d . . . . .
H66B H 0.754721 0.217122 0.519432 0.098 Uiso 1 1 calc R . . . .
B03M B 1.3196(6) 0.1866(6) 0.0652(3) 0.041(2) Uani 1 1 d . . . . .
C29 C 0.6992(6) 0.5951(6) 0.3563(4) 0.068(3) Uani 1 1 d . . . . .
H29A H 0.742678 0.640486 0.367718 0.102 Uiso 1 1 calc GR . . . .
H29B H 0.702184 0.551673 0.376928 0.102 Uiso 1 1 calc GR . . . .
H29C H 0.642262 0.621306 0.357184 0.102 Uiso 1 1 calc GR . . . .
C25B C 1.4105(8) 0.6379(6) 0.1560(3) 0.068(3) Uani 1 1 d . U . . .
H25B H 1.463726 0.644828 0.174027 0.081 Uiso 1 1 calc R . . . .
C37B C 0.9696(6) 0.5271(6) 0.1652(4) 0.070(3) Uani 1 1 d . . . . .
H37D H 0.988479 0.556861 0.140351 0.105 Uiso 1 1 calc GR . . . .
H37E H 0.906967 0.528669 0.165516 0.105 Uiso 1 1 calc GR . . . .
H37F H 0.988295 0.466436 0.158686 0.105 Uiso 1 1 calc GR . . . .
C56 C 1.4768(6) 0.1031(6) 0.1614(4) 0.057(2) Uani 1 1 d . . . . .
H56 H 1.501359 0.127346 0.192272 0.068 Uiso 1 1 calc R . . . .
C52B C 1.1320(6) 0.4612(6) 0.4533(4) 0.064(3) Uani 1 1 d . . . . .
H52B H 1.080428 0.472140 0.436283 0.077 Uiso 1 1 calc R . . . .
C52 C 1.4885(6) 0.3643(7) 0.0467(4) 0.066(3) Uani 1 1 d . . . . .
H52 H 1.511432 0.417574 0.064659 0.080 Uiso 1 1 calc R . . . .
C67B C 0.6867(8) 0.2355(9) 0.4613(5) 0.088(4) Uani 1 1 d . . . . .
H67B H 0.683358 0.296945 0.470740 0.106 Uiso 1 1 calc R . . . .
C21B C 1.2642(7) 0.6657(7) 0.1511(3) 0.071(3) Uani 1 1 d . U . . .
H21B H 1.214523 0.691801 0.165100 0.085 Uiso 1 1 calc R . . . .
C51 C 1.5195(7) 0.3305(7) 0.0024(4) 0.075(3) Uani 1 1 d . . . . .
H51 H 1.562229 0.360666 -0.010532 0.090 Uiso 1 1 calc R . . . .
C68B C 0.6487(8) 0.1935(12) 0.4183(5) 0.100(5) Uani 1 1 d . . . . .
H68B H 0.619100 0.224916 0.397152 0.120 Uiso 1 1 calc R . . . .
C44 C 1.1511(9) 0.1239(10) -0.0472(5) 0.098(4) Uani 1 1 d . . . . .
H44 H 1.134069 0.146750 -0.074716 0.118 Uiso 1 1 calc R . . . .
C46 C 1.1369(7) 0.0173(8) 0.0016(4) 0.080(4) Uani 1 1 d . . . . .
H46 H 1.110390 -0.033918 0.007533 0.096 Uiso 1 1 calc R . . . .
C17 C 0.9143(8) 0.3107(10) 0.3995(4) 0.089(4) Uani 1 1 d . U . . .
H17 H 0.937771 0.363731 0.417489 0.106 Uiso 1 1 calc R . . . .
C50 C 1.4860(7) 0.2506(7) -0.0227(4) 0.077(3) Uani 1 1 d . . . . .
H50 H 1.506545 0.225744 -0.052906 0.092 Uiso 1 1 calc R . . . .
C22B C 1.2585(10) 0.6202(9) 0.1034(4) 0.092(4) Uani 1 1 d . U . . .
H22B H 1.206142 0.615797 0.084555 0.111 Uiso 1 1 calc R . . . .
C70B C 0.6993(10) 0.0614(9) 0.4374(5) 0.095(4) Uani 1 1 d . . . . .
H70B H 0.703692 -0.000031 0.428250 0.113 Uiso 1 1 calc R . . . .
C19 C 0.8762(7) 0.1592(9) 0.3931(4) 0.082(3) Uani 1 1 d . U . . .
H19 H 0.873740 0.108704 0.406872 0.098 Uiso 1 1 calc R . . . .
C40B C 0.9401(8) 0.6410(8) 0.3421(5) 0.096(4) Uani 1 1 d . U . . .
H40D H 0.883190 0.661682 0.333817 0.144 Uiso 1 1 calc GR . . . .
H40E H 0.968532 0.684360 0.367546 0.144 Uiso 1 1 calc GR . . . .
H40F H 0.934443 0.585878 0.353247 0.144 Uiso 1 1 calc GR . . . .
C24B C 1.4091(10) 0.5926(8) 0.1090(4) 0.088(3) Uani 1 1 d . U . . .
H24B H 1.459966 0.570566 0.094716 0.106 Uiso 1 1 calc R . . . .
C69B C 0.6552(8) 0.1042(12) 0.4071(5) 0.098(4) Uani 1 1 d . . . . .
H69B H 0.628731 0.072758 0.378180 0.117 Uiso 1 1 calc R . . . .
C32 C 0.7127(7) 0.6040(6) 0.1798(5) 0.081(4) Uani 1 1 d . . . . .
H32A H 0.749019 0.577830 0.154092 0.121 Uiso 1 1 calc GR . . . .
H32B H 0.730034 0.664904 0.191437 0.121 Uiso 1 1 calc GR . . . .
H32C H 0.652773 0.601477 0.167491 0.121 Uiso 1 1 calc GR . . . .
C45 C 1.1103(8) 0.0526(11) -0.0379(5) 0.095(5) Uani 1 1 d . . . . .
H45 H 1.063571 0.026939 -0.058414 0.114 Uiso 1 1 calc R . . . .
C18 C 0.9122(9) 0.2366(11) 0.4182(5) 0.097(4) Uani 1 1 d . U . . .
H18 H 0.936386 0.238259 0.449630 0.116 Uiso 1 1 calc R . . . .
C70 C 0.7815(16) 0.2421(15) -0.0071(8) 0.148(7) Uani 1 1 d . U . . .
H70 H 0.758699 0.269710 0.022092 0.177 Uiso 1 1 calc R . . . .
N6 N 0.8664(16) 0.2617(17) -0.0137(7) 0.214(10) Uani 1 1 d . . . . .
C23B C 1.3335(12) 0.5816(10) 0.0851(5) 0.110(5) Uani 1 1 d . U . . .
H23B H 1.330020 0.545950 0.054145 0.132 Uiso 1 1 calc R . . . .
C69 C 0.7303(12) 0.1895(11) -0.0370(7) 0.121(5) Uani 1 1 d . . . . .
H69 H 0.672604 0.180352 -0.030286 0.146 Uiso 1 1 calc R . . . .
C66 C 0.8933(17) 0.2198(17) -0.0567(10) 0.170(8) Uani 1 1 d . U . . .
H66 H 0.948753 0.232281 -0.065739 0.204 Uiso 1 1 calc R . . . .
C67 C 0.8451(18) 0.1637(14) -0.0855(7) 0.164(9) Uani 1 1 d . . . . .
H67 H 0.869519 0.131805 -0.113175 0.196 Uiso 1 1 calc R . . . .
C68 C 0.7640(17) 0.1477(15) -0.0790(9) 0.159(8) Uani 1 1 d . U . . .
H68 H 0.730128 0.108771 -0.102347 0.191 Uiso 1 1 calc R . . . .
C0AA C 0.7025(16) 0.5944(16) 0.0421(8) 0.157(6) Uani 1 1 d . U . . .
H0AA H 0.672185 0.643408 0.035003 0.189 Uiso 1 1 calc R . . . .
C3AA C 0.6971(15) 0.4541(15) 0.0642(8) 0.167(6) Uani 1 1 d . U . . .
H3AA H 0.665729 0.406929 0.071622 0.200 Uiso 1 1 calc R . . . .
N4AA N 0.7859(13) 0.4567(13) 0.0672(7) 0.174(5) Uani 1 1 d . U . . .
C1AA C 0.6556(13) 0.5266(13) 0.0493(7) 0.150(8) Uani 1 1 d . . . . .
H1AA H 0.595008 0.526812 0.044444 0.179 Uiso 1 1 calc R . . . .
C5AA C 0.8297(16) 0.5245(17) 0.0548(8) 0.175(5) Uani 1 1 d . U . . .
H5AA H 0.890147 0.520217 0.053554 0.210 Uiso 1 1 calc R . . . .
C2AA C 0.7909(15) 0.5992(15) 0.0440(8) 0.167(5) Uani 1 1 d . U . . .
H2AA H 0.810365 0.650044 0.068589 0.201 Uiso 1 1 calc R . . . .
H2AB H 0.809672 0.608455 0.012835 0.201 Uiso 1 1 calc R . . . .
C1BA C 1.0714(9) 0.2036(9) 0.5362(5) 0.104(5) Uani 1 1 d D . . . .
H1BA H 1.119252 0.166021 0.532670 0.125 Uiso 1 1 calc R . . . .
N0BA N 0.9934(10) 0.1753(9) 0.5454(6) 0.155(6) Uani 1 1 d D U . . .
C9AA C 0.9281(10) 0.2258(10) 0.5618(6) 0.129(6) Uani 1 1 d D U . . .
H9AA H 0.882113 0.206207 0.577487 0.155 Uiso 1 1 calc R . . . .
C7AA C 1.0071(11) 0.3441(10) 0.5397(7) 0.155(7) Uani 1 1 d D U . . .
H7AA H 1.008591 0.402817 0.535427 0.186 Uiso 1 1 calc R . . . .
C6AA C 1.0777(11) 0.2905(10) 0.5323(7) 0.153(7) Uani 1 1 d D U . . .
H6AA H 1.130332 0.313236 0.524519 0.183 Uiso 1 1 calc R . . . .
C8AA C 0.9350(10) 0.3079(11) 0.5535(9) 0.191(11) Uani 1 1 d D . . . .
H8AA H 0.885700 0.343385 0.557671 0.230 Uiso 1 1 calc R . . . .

loop_
_atom_site_aniso_label
_atom_site_aniso_U_11
_atom_site_aniso_U_22
_atom_site_aniso_U_33
_atom_site_aniso_U_23
_atom_site_aniso_U_13
_atom_site_aniso_U_12
Ho1 0.02560(17) 0.01824(15) 0.03467(18) 0.00574(12) 0.00182(12) 0.00433(12)
Ho1B 0.01944(16) 0.02333(16) 0.03593(19) 0.00453(13) 0.00279(12) -0.00142(12)
O1B 0.021(2) 0.028(3) 0.054(3) 0.007(2) 0.005(2) -0.0028(19)
O2B 0.020(2) 0.032(3) 0.053(3) 0.012(2) 0.002(2) -0.003(2)
O1 0.034(3) 0.020(2) 0.051(3) 0.009(2) 0.001(2) 0.006(2)
O2 0.037(3) 0.020(2) 0.041(3) 0.011(2) 0.004(2) 0.010(2)
N1B 0.023(3) 0.029(3) 0.046(4) 0.007(3) 0.003(2) 0.002(2)
N4B 0.032(3) 0.034(3) 0.041(4) 0.013(3) 0.007(3) 0.000(3)
N1 0.028(3) 0.040(4) 0.047(4) 0.017(3) -0.002(3) 0.000(3)
C34 0.020(3) 0.026(3) 0.040(4) 0.013(3) 0.005(3) 0.000(3)
N2B 0.031(3) 0.027(3) 0.040(3) 0.005(3) 0.004(3) 0.002(2)
N3 0.029(3) 0.028(3) 0.042(3) 0.007(3) 0.000(3) 0.005(2)
N5 0.030(3) 0.025(3) 0.049(4) 0.009(3) 0.004(3) 0.000(2)
N2 0.031(3) 0.035(3) 0.041(4) 0.004(3) 0.000(3) -0.007(3)
N3B 0.036(3) 0.027(3) 0.043(4) 0.006(3) -0.001(3) 0.006(3)
C26B 0.022(3) 0.018(3) 0.059(5) 0.009(3) 0.009(3) 0.005(3)
C41 0.029(4) 0.026(4) 0.040(4) 0.011(3) 0.003(3) 0.002(3)
C35 0.026(4) 0.028(4) 0.043(4) 0.008(3) 0.003(3) 0.002(3)
C33 0.027(4) 0.025(4) 0.056(5) 0.005(3) 0.006(3) 0.005(3)
C27B 0.028(4) 0.023(3) 0.047(4) 0.009(3) 0.008(3) 0.003(3)
C36 0.017(3) 0.027(3) 0.052(4) 0.008(3) 0.008(3) -0.002(3)
C60B 0.042(4) 0.032(4) 0.035(4) 0.009(3) -0.007(3) -0.010(3)
C30 0.041(2) 0.042(2) 0.0440(19) 0.0061(10) 0.0019(10) 0.0021(10)
C59B 0.028(4) 0.033(4) 0.043(4) 0.006(3) -0.004(3) 0.005(3)
C34B 0.022(3) 0.019(3) 0.064(5) 0.017(3) 0.002(3) 0.003(3)
C54B 0.032(4) 0.026(3) 0.035(4) 0.009(3) -0.005(3) 0.003(3)
C33B 0.031(4) 0.032(4) 0.053(5) 0.008(3) 0.007(3) 0.006(3)
C48B 0.039(4) 0.034(4) 0.033(4) 0.006(3) 0.007(3) -0.006(3)
N4 0.030(3) 0.051(4) 0.057(4) 0.007(3) 0.007(3) 0.006(3)
C5B 0.025(4) 0.031(4) 0.046(4) 0.007(3) -0.002(3) -0.002(3)
C42B 0.036(4) 0.027(4) 0.040(4) 0.005(3) 0.003(3) 0.005(3)
C38 0.0251(15) 0.0237(15) 0.0267(15) 0.0032(10) 0.0001(9) -0.0033(9)
C35B 0.036(4) 0.027(4) 0.064(5) 0.019(4) 0.000(4) 0.007(3)
C30B 0.021(4) 0.030(4) 0.067(5) 0.005(4) 0.014(3) 0.002(3)
C38B 0.020(4) 0.021(4) 0.134(9) 0.016(5) 0.004(5) -0.004(3)
C26 0.017(3) 0.016(3) 0.058(5) 0.008(3) 0.000(3) 0.002(2)
C31B 0.034(4) 0.019(3) 0.061(5) 0.012(3) 0.016(3) 0.005(3)
C11 0.034(4) 0.027(4) 0.054(5) 0.014(3) -0.005(3) 0.001(3)
C28B 0.026(4) 0.027(4) 0.063(5) 0.010(3) 0.006(3) 0.004(3)
C15B 0.045(4) 0.028(4) 0.044(4) 0.004(3) 0.001(3) 0.003(3)
C48 0.045(5) 0.047(5) 0.046(5) 0.010(4) 0.006(4) 0.015(4)
C6B 0.039(4) 0.035(4) 0.049(5) 0.013(3) -0.002(3) -0.007(3)
C15 0.040(4) 0.031(4) 0.039(4) 0.012(3) -0.003(3) 0.005(3)
C24 0.041(4) 0.026(4) 0.063(5) 0.012(4) 0.010(4) 0.002(3)
C27 0.037(4) 0.032(4) 0.055(5) 0.006(4) 0.003(4) 0.006(3)
C28 0.025(4) 0.033(4) 0.074(5) -0.011(4) 0.011(4) -0.011(3)
C12 0.040(4) 0.030(4) 0.054(5) 0.011(3) -0.005(4) -0.005(3)
C9B 0.054(5) 0.031(4) 0.057(5) 0.015(4) 0.011(4) 0.001(4)
C65 0.041(4) 0.036(4) 0.047(5) -0.002(3) 0.008(3) -0.006(3)
C11B 0.038(4) 0.036(4) 0.051(5) 0.008(4) 0.007(4) 0.007(3)
C47B 0.031(4) 0.042(4) 0.037(4) 0.010(3) 0.002(3) 0.007(3)
C65B 0.040(4) 0.034(4) 0.045(4) 0.010(3) -0.009(3) -0.006(3)
C1B 0.027(4) 0.033(4) 0.047(4) 0.000(3) 0.000(3) -0.004(3)
C17B 0.031(4) 0.047(5) 0.055(5) 0.021(4) 0.008(3) 0.007(3)
C40 0.043(4) 0.033(4) 0.048(5) 0.012(3) -0.008(4) 0.002(3)
C16B 0.027(4) 0.040(4) 0.049(5) 0.014(3) 0.007(3) 0.001(3)
C41B 0.034(4) 0.024(4) 0.069(6) 0.008(4) 0.010(4) 0.000(3)
C46B 0.044(5) 0.040(4) 0.056(5) 0.015(4) 0.016(4) 0.007(4)
C60 0.031(4) 0.044(4) 0.036(4) 0.002(3) -0.001(3) -0.002(3)
C10B 0.038(4) 0.032(4) 0.048(5) 0.011(3) 0.005(3) -0.001(3)
C25 0.035(4) 0.028(4) 0.052(5) 0.009(3) 0.007(3) 0.005(3)
C1 0.029(4) 0.051(5) 0.056(5) 0.017(4) 0.001(3) 0.006(3)
C39 0.040(4) 0.016(3) 0.027(3) -0.001(2) 0.000(3) 0.004(3)
C49B 0.051(5) 0.049(5) 0.044(5) 0.000(4) -0.003(4) -0.007(4)
B1B 0.030(4) 0.033(4) 0.032(4) 0.008(3) 0.000(3) -0.001(3)
C12B 0.054(5) 0.046(5) 0.046(5) 0.001(4) 0.008(4) 0.014(4)
C43B 0.047(5) 0.039(4) 0.053(5) 0.011(4) -0.006(4) -0.014(4)
C20B 0.032(4) 0.034(4) 0.060(5) 0.012(4) 0.012(4) 0.003(3)
C39B 0.039(5) 0.032(4) 0.095(7) 0.012(5) 0.024(5) 0.000(4)
C14B 0.052(5) 0.034(4) 0.053(5) 0.004(4) -0.010(4) 0.004(4)
C42 0.048(5) 0.065(6) 0.036(5) -0.007(4) 0.004(4) 0.011(4)
C8B 0.063(6) 0.042(5) 0.045(5) 0.012(4) 0.008(4) 0.007(4)
C23 0.034(4) 0.047(5) 0.063(5) 0.015(4) 0.017(4) -0.002(4)
C64 0.038(4) 0.053(5) 0.047(5) 0.000(4) 0.016(4) -0.015(4)
C14 0.036(4) 0.036(4) 0.063(5) 0.023(4) -0.010(4) 0.000(3)
C10 0.037(4) 0.051(5) 0.053(5) 0.005(4) 0.012(4) 0.000(4)
C21 0.042(4) 0.029(4) 0.052(5) 0.001(3) 0.004(4) 0.008(3)
C13B 0.071(6) 0.035(4) 0.045(5) -0.004(4) -0.007(4) 0.017(4)
C7B 0.057(5) 0.048(5) 0.041(5) 0.007(4) -0.009(4) -0.001(4)
C4B 0.034(4) 0.034(4) 0.048(5) 0.000(3) -0.002(3) -0.008(3)
C58B 0.043(5) 0.038(4) 0.049(5) -0.003(4) -0.006(4) 0.014(4)
C18B 0.046(5) 0.044(5) 0.059(5) 0.021(4) 0.004(4) 0.006(4)
C19B 0.046(5) 0.047(5) 0.061(5) 0.027(4) 0.016(4) -0.007(4)
C31 0.041(4) 0.027(4) 0.079(5) 0.021(4) 0.010(4) 0.008(3)
N5B 0.061(5) 0.034(4) 0.051(4) 0.011(3) 0.000(4) -0.012(3)
C55B 0.049(5) 0.036(4) 0.041(4) 0.006(3) 0.004(4) -0.007(4)
C61 0.048(5) 0.063(6) 0.051(5) 0.021(4) 0.009(4) 0.017(4)
C61B 0.056(5) 0.052(5) 0.045(5) 0.020(4) -0.001(4) -0.002(4)
C29B 0.026(4) 0.078(7) 0.079(7) 0.021(5) -0.001(4) -0.013(4)
C64B 0.057(5) 0.041(5) 0.059(6) 0.015(4) -0.018(4) -0.002(4)
C56B 0.047(5) 0.036(4) 0.058(5) 0.009(4) -0.002(4) -0.010(4)
C57B 0.051(5) 0.027(4) 0.071(6) 0.001(4) -0.020(4) -0.001(4)
C9 0.042(5) 0.076(7) 0.056(6) -0.005(5) 0.013(4) -0.006(5)
C53 0.045(5) 0.057(5) 0.052(5) 0.014(4) 0.013(4) 0.013(4)
C63 0.042(5) 0.056(6) 0.059(6) -0.004(4) 0.016(4) 0.006(4)
C2B 0.024(4) 0.038(4) 0.059(5) 0.005(4) 0.003(3) 0.010(3)
C54 0.035(4) 0.046(5) 0.047(5) 0.003(4) 0.010(3) -0.002(4)
C6 0.046(5) 0.050(5) 0.051(5) 0.016(4) 0.006(4) -0.005(4)
C59 0.053(6) 0.061(6) 0.062(6) -0.003(5) 0.006(4) 0.013(5)
C13 0.039(4) 0.042(5) 0.058(5) 0.011(4) -0.017(4) -0.010(4)
C55 0.036(4) 0.047(5) 0.056(5) 0.012(4) -0.001(4) -0.007(4)
C36B 0.027(4) 0.025(4) 0.095(7) 0.020(4) -0.010(4) 0.003(3)
C50B 0.085(8) 0.053(6) 0.049(5) -0.016(4) 0.015(5) -0.006(5)
C53B 0.042(5) 0.044(5) 0.047(5) -0.006(4) 0.001(4) -0.002(4)
C63B 0.061(6) 0.054(6) 0.066(6) 0.031(5) -0.024(5) -0.006(5)
C57 0.034(5) 0.078(7) 0.102(9) 0.041(7) 0.009(5) 0.004(5)
C47 0.042(5) 0.071(6) 0.058(6) -0.013(5) 0.011(4) 0.002(5)
C5 0.034(4) 0.047(5) 0.052(5) -0.001(4) -0.001(4) 0.001(4)
C45B 0.047(5) 0.037(5) 0.079(7) 0.017(4) 0.016(5) -0.006(4)
C44B 0.046(5) 0.050(5) 0.074(7) 0.013(5) -0.002(4) -0.022(4)
C3B 0.0387(19) 0.0379(19) 0.0383(19) 0.0071(10) 0.0027(10) 0.0011(10)
C22 0.036(4) 0.034(4) 0.063(5) 0.005(4) 0.014(4) 0.009(3)
C62B 0.073(7) 0.081(7) 0.045(5) 0.034(5) 0.002(5) -0.007(6)
C2 0.033(4) 0.075(7) 0.064(6) 0.034(5) -0.009(4) 0.000(4)
C49 0.067(7) 0.064(6) 0.067(6) 0.005(5) 0.027(5) 0.014(5)
C20 0.041(5) 0.074(6) 0.047(5) 0.024(4) 0.015(4) 0.019(4)
C7 0.073(7) 0.078(7) 0.053(6) 0.028(5) 0.002(5) -0.023(6)
N6B 0.116(9) 0.109(9) 0.076(7) 0.036(7) 0.021(6) 0.017(7)
C8 0.056(6) 0.086(8) 0.045(5) 0.005(5) 0.013(4) -0.020(5)
C3 0.048(5) 0.098(8) 0.046(5) 0.015(5) -0.008(4) -0.017(5)
C43 0.080(8) 0.086(8) 0.056(6) 0.003(6) -0.014(5) 0.008(6)
C4 0.046(5) 0.076(7) 0.049(5) -0.008(5) 0.000(4) -0.008(5)
C16 0.046(5) 0.090(8) 0.057(6) -0.010(5) 0.011(4) -0.001(5)
C62 0.045(5) 0.059(6) 0.075(7) 0.014(5) 0.014(5) 0.025(4)
C51B 0.054(6) 0.058(6) 0.092(8) -0.023(6) 0.016(6) 0.009(5)
C32B 0.050(5) 0.055(5) 0.069(6) 0.025(5) 0.029(4) 0.006(4)
C37 0.103(8) 0.036(5) 0.056(6) 0.003(4) -0.004(5) 0.019(5)
C58 0.058(6) 0.047(6) 0.110(9) 0.007(6) 0.024(6) 0.018(5)
C66B 0.090(9) 0.099(10) 0.057(7) 0.016(6) 0.009(6) -0.006(7)
B03M 0.038(5) 0.048(5) 0.035(5) 0.003(4) 0.005(4) 0.007(4)
C29 0.053(6) 0.050(5) 0.089(7) -0.025(5) 0.018(5) -0.002(4)
C25B 0.114(9) 0.043(5) 0.054(5) 0.017(4) 0.040(6) 0.013(5)
C37B 0.044(5) 0.045(5) 0.116(9) 0.015(5) -0.030(5) -0.009(4)
C56 0.043(5) 0.060(6) 0.072(6) 0.028(5) -0.004(4) -0.004(4)
C52B 0.041(5) 0.056(6) 0.088(7) -0.007(5) 0.008(5) 0.009(4)
C52 0.060(6) 0.060(6) 0.084(7) 0.019(5) 0.020(5) 0.006(5)
C67B 0.097(9) 0.090(9) 0.084(9) 0.024(7) 0.036(7) 0.023(7)
C21B 0.082(7) 0.083(7) 0.052(5) 0.027(5) -0.007(5) -0.041(6)
C51 0.070(7) 0.069(7) 0.100(9) 0.039(6) 0.045(6) 0.015(6)
C68B 0.081(9) 0.156(15) 0.066(8) 0.029(9) 0.013(7) 0.043(9)
C44 0.106(11) 0.106(11) 0.070(8) -0.004(7) -0.037(7) 0.015(9)
C46 0.055(6) 0.087(8) 0.083(8) -0.026(7) 0.012(6) -0.011(6)
C17 0.074(6) 0.113(8) 0.064(6) -0.023(6) 0.010(5) -0.006(6)
C50 0.084(8) 0.070(7) 0.080(8) 0.014(6) 0.049(6) 0.013(6)
C22B 0.109(8) 0.099(7) 0.070(6) 0.024(5) -0.018(6) -0.044(6)
C70B 0.126(12) 0.082(9) 0.079(9) 0.024(7) 0.014(8) -0.008(8)
C19 0.077(8) 0.117(9) 0.063(7) 0.041(6) 0.025(6) 0.035(6)
C40B 0.068(7) 0.076(7) 0.140(10) 0.000(7) 0.054(7) -0.016(6)
C24B 0.118(8) 0.074(6) 0.074(6) 0.010(5) 0.036(6) -0.010(6)
C69B 0.070(8) 0.151(14) 0.065(8) 0.002(9) 0.011(6) -0.006(9)
C32 0.079(8) 0.044(6) 0.130(10) 0.044(6) 0.004(7) 0.020(5)
C45 0.060(7) 0.130(12) 0.071(8) -0.034(8) -0.016(6) 0.001(8)
C18 0.083(7) 0.140(8) 0.065(6) 0.016(6) -0.002(5) 0.017(6)
C70 0.153(10) 0.156(11) 0.133(10) 0.025(8) 0.016(9) 0.009(9)
N6 0.20(2) 0.32(3) 0.111(14) 0.030(16) -0.039(14) -0.01(2)
C23B 0.146(9) 0.097(8) 0.086(7) 0.011(6) 0.014(7) -0.031(7)
C69 0.131(14) 0.107(12) 0.129(14) 0.027(11) 0.018(12) 0.006(11)
C66 0.169(12) 0.184(12) 0.157(11) 0.026(9) 0.019(9) 0.011(9)
C67 0.22(2) 0.140(17) 0.126(16) -0.016(13) 0.078(16) -0.023(17)
C68 0.172(11) 0.159(11) 0.145(11) 0.029(9) 0.000(9) -0.001(9)
C0AA 0.167(9) 0.154(8) 0.154(8) 0.042(7) -0.009(7) 0.006(7)
C3AA 0.160(8) 0.164(8) 0.171(8) 0.023(7) -0.011(7) 0.013(7)
N4AA 0.167(7) 0.173(7) 0.177(7) 0.025(6) -0.005(6) 0.011(6)
C1AA 0.139(16) 0.134(15) 0.169(18) 0.031(13) -0.060(13) 0.030(13)
C5AA 0.170(7) 0.175(7) 0.179(7) 0.035(6) -0.005(6) 0.005(6)
C2AA 0.171(8) 0.166(7) 0.167(7) 0.041(6) -0.011(6) 0.005(7)
C1BA 0.133(13) 0.101(11) 0.089(9) 0.041(8) 0.024(9) -0.002(9)
N0BA 0.149(9) 0.172(9) 0.150(9) 0.036(8) 0.040(8) 0.039(8)
C9AA 0.140(10) 0.138(9) 0.118(9) 0.048(8) 0.008(7) -0.025(8)
C7AA 0.153(10) 0.154(10) 0.157(10) 0.027(8) 0.016(8) -0.002(9)
C6AA 0.135(10) 0.163(11) 0.159(10) 0.023(8) 0.025(8) 0.006(8)
C8AA 0.131(17) 0.23(3) 0.24(3) 0.10(2) 0.023(17) -0.062(17)

loop_
_atom_type_symbol
_atom_type_description
_atom_type_scat_dispersion_real
_atom_type_scat_dispersion_imag
_atom_type_scat_source
C C 0.0033 0.0016 'International Tables Vol C Tables 4.2.6.8 and 6.1.1.4'
H H 0.0000 0.0000 'International Tables Vol C Tables 4.2.6.8 and 6.1.1.4'
B B 0.0013 0.0007 'International Tables Vol C Tables 4.2.6.8 and 6.1.1.4'
Ho Ho -0.2175 4.6783 'International Tables Vol C Tables 4.2.6.8 and 6.1.1.4'
N N 0.0061 0.0033 'International Tables Vol C Tables 4.2.6.8 and 6.1.1.4'
O O 0.0106 0.0060 'International Tables Vol C Tables 4.2.6.8 and 6.1.1.4'

loop_
_geom_angle_atom_site_label_1
_geom_angle_atom_site_label_2
_geom_angle_atom_site_label_3
_geom_angle
_geom_angle_site_symmetry_1
_geom_angle_site_symmetry_3
_geom_angle_publ_flag
O1 Ho1 O2 175.68(19) . . ?
O1 Ho1 N1 87.85(19) . . ?
O1 Ho1 N3 87.12(18) . . ?
O1 Ho1 N5 88.06(19) . . ?
O1 Ho1 N2 97.8(2) . . ?
O1 Ho1 N4 88.5(2) . . ?
O2 Ho1 N1 95.91(19) . . ?
O2 Ho1 N3 91.23(18) . . ?
O2 Ho1 N5 90.96(18) . . ?
O2 Ho1 N2 85.41(19) . . ?
O2 Ho1 N4 87.2(2) . . ?
N1 Ho1 N3 141.46(19) . . ?
N1 Ho1 N5 73.6(2) . . ?
N1 Ho1 N4 146.4(2) . . ?
N3 Ho1 N5 144.2(2) . . ?
N3 Ho1 N4 71.5(2) . . ?
N5 Ho1 N4 72.9(2) . . ?
N2 Ho1 N1 71.4(2) . . ?
N2 Ho1 N3 71.52(19) . . ?
N2 Ho1 N5 144.22(19) . . ?
N2 Ho1 N4 142.1(2) . . ?
O1B Ho1B N1B 89.58(18) . . ?
O1B Ho1B N4B 90.31(19) . . ?
O1B Ho1B N2B 97.24(19) . . ?
O1B Ho1B N3B 85.96(19) . . ?
O1B Ho1B N5B 86.3(2) . . ?
O2B Ho1B O1B 175.80(19) . . ?
O2B Ho1B N1B 90.06(18) . . ?
O2B Ho1B N4B 87.54(19) . . ?
O2B Ho1B N2B 86.63(19) . . ?
O2B Ho1B N3B 96.8(2) . . ?
O2B Ho1B N5B 89.7(2) . . ?
N1B Ho1B N4B 144.4(2) . . ?
N1B Ho1B N2B 71.92(19) . . ?
N1B Ho1B N5B 70.8(2) . . ?
N4B Ho1B N5B 73.7(2) . . ?
N2B Ho1B N4B 143.20(18) . . ?
N2B Ho1B N5B 142.5(2) . . ?
N3B Ho1B N1B 142.60(19) . . ?
N3B Ho1B N4B 72.8(2) . . ?
N3B Ho1B N2B 71.87(19) . . ?
N3B Ho1B N5B 145.5(2) . . ?
C26B O1B Ho1B 173.7(5) . . ?
C34B O2B Ho1B 176.4(5) . . ?
C26 O1 Ho1 175.0(5) . . ?
C34 O2 Ho1 174.1(4) . . ?
C5B N1B Ho1B 121.4(4) . . ?
C5B N1B C1B 117.9(6) . . ?
C1B N1B Ho1B 119.4(5) . . ?
C16B N4B Ho1B 121.3(5) . . ?
C16B N4B C20B 117.3(6) . . ?
C20B N4B Ho1B 121.4(5) . . ?
C1 N1 Ho1 120.9(5) . . ?
C5 N1 Ho1 122.0(5) . . ?
C5 N1 C1 116.9(7) . . ?
O2 C34 C41 120.6(6) . . ?
O2 C34 C35 121.3(6) . . ?
C35 C34 C41 118.1(6) . . ?
C6B N2B Ho1B 122.1(5) . . ?
C10B N2B Ho1B 120.5(5) . . ?
C10B N2B C6B 117.3(7) . . ?
C11 N3 Ho1 120.4(4) . . ?
C11 N3 C15 116.7(6) . . ?
C15 N3 Ho1 122.5(5) . . ?
C25 N5 Ho1 120.9(5) . . ?
C25 N5 C21 117.4(6) . . ?
C21 N5 Ho1 121.7(5) . . ?
C10 N2 Ho1 120.9(5) . . ?
C6 N2 Ho1 122.9(5) . . ?
C6 N2 C10 116.2(7) . . ?
C15B N3B Ho1B 121.7(5) . . ?
C15B N3B C11B 117.0(7) . . ?
C11B N3B Ho1B 121.1(5) . . ?
O1B C26B C27B 120.4(7) . . ?
O1B C26B C33B 121.1(7) . . ?
C27B C26B C33B 118.5(6) . . ?
C39 C41 C34 122.1(6) . . ?
C34 C35 C36 121.1(7) . . ?
C26 C33 C31 121.7(7) . . ?
C28B C27B C26B 120.7(7) . . ?
C35 C36 C37 120.6(7) . . ?
C38 C36 C35 119.9(7) . . ?
C38 C36 C37 119.5(6) . . ?
C65B C60B B1B 121.6(7) . . ?
C65B C60B C61B 115.4(7) . . ?
C61B C60B B1B 122.6(7) . . ?
C28 C30 C31 125.8(8) . . ?
C58B C59B C54B 122.0(7) . . ?
O2B C34B C35B 121.3(7) . . ?
O2B C34B C41B 120.9(7) . . ?
C41B C34B C35B 117.9(7) . . ?
C59B C54B B1B 122.8(6) . . ?
C55B C54B C59B 115.8(7) . . ?
C55B C54B B1B 121.2(6) . . ?
C26B C33B C31B 121.2(7) . . ?
C49B C48B B1B 121.6(7) . . ?
C49B C48B C53B 115.1(7) . . ?
C53B C48B B1B 123.0(6) . . ?
C20 N4 Ho1 119.4(6) . . ?
C20 N4 C16 116.0(9) . . ?
C16 N4 Ho1 122.3(6) . . ?
N1B C5B C4B 122.9(6) . . ?
C47B C42B B1B 121.5(6) . . ?
C43B C42B C47B 114.5(7) . . ?
C43B C42B B1B 123.7(7) . . ?
C36 C38 C39 119.8(6) . . ?
C36B C35B C34B 122.6(8) . . ?
C31B C30B C28B 120.0(7) . . ?
C39B C38B C36B 122.0(7) . . ?
O1 C26 C33 121.0(7) . . ?
O1 C26 C27 119.5(6) . . ?
C33 C26 C27 119.5(6) . . ?
C33B C31B C32B 120.3(8) . . ?
C30B C31B C33B 119.4(7) . . ?
C30B C31B C32B 120.3(7) . . ?
N3 C11 C12 123.5(7) . . ?
C27B C28B C30B 120.2(7) . . ?
C27B C28B C29B 120.4(7) . . ?
C30B C28B C29B 119.4(7) . . ?
N3B C15B C14B 123.8(8) . . ?
C53 C48 B03M 122.1(7) . . ?
C49 C48 C53 114.8(8) . . ?
C49 C48 B03M 122.7(8) . . ?
N2B C6B C7B 123.3(7) . . ?
N3 C15 C14 123.4(7) . . ?
C23 C24 C25 118.5(7) . . ?
C26 C27 C28 119.4(7) . . ?
C30 C28 C27 118.4(8) . . ?
C30 C28 C29 122.7(8) . . ?
C27 C28 C29 118.8(9) . . ?
C11 C12 C13 118.7(7) . . ?
C8B C9B C10B 119.6(8) . . ?
C64 C65 C60 122.1(8) . . ?
N3B C11B C12B 123.0(8) . . ?
C46B C47B C42B 123.6(7) . . ?
C60B C65B C64B 122.7(8) . . ?
N1B C1B C2B 123.0(7) . . ?
C16B C17B C18B 118.0(7) . . ?
N4B C16B C17B 124.2(7) . . ?
C34B C41B C39B 119.9(8) . . ?
C45B C46B C47B 120.0(8) . . ?
C65 C60 C61 115.0(7) . . ?
C65 C60 B03M 123.0(7) . . ?
C61 C60 B03M 121.8(7) . . ?
N2B C10B C9B 122.2(7) . . ?
N5 C25 C24 123.2(7) . . ?
N1 C1 C2 122.2(8) . . ?
C41 C39 C38 118.8(6) . . ?
C41 C39 C40 122.2(6) . . ?
C38 C39 C40 119.0(6) . . ?
C50B C49B C48B 123.7(8) . . ?
C60B B1B C54B 103.7(5) . . ?
C60B B1B C48B 112.7(6) . . ?
C54B B1B C48B 111.9(6) . . ?
C42B B1B C60B 112.3(6) . . ?
C42B B1B C54B 112.3(6) . . ?
C42B B1B C48B 104.3(6) . . ?
C13B C12B C11B 118.7(8) . . ?
C42B C43B C44B 122.2(8) . . ?
N4B C20B C19B 123.9(7) . . ?
C38B C39B C41B 119.4(8) . . ?
C38B C39B C40B 121.8(9) . . ?
C41B C39B C40B 118.8(10) . . ?
C13B C14B C15B 118.4(8) . . ?
C47 C42 C43 113.8(9) . . ?
C47 C42 B03M 122.9(8) . . ?
C43 C42 B03M 122.8(9) . . ?
C9B C8B C7B 119.2(8) . . ?
C24 C23 C22 119.7(7) . . ?
C63 C64 C65 120.9(8) . . ?
C15 C14 C13 119.5(7) . . ?
N2 C10 C9 122.9(9) . . ?
N5 C21 C22 122.7(7) . . ?
C12B C13B C14B 119.1(8) . . ?
C8B C7B C6B 118.3(8) . . ?
C5B C4B C3B 118.2(7) . . ?
C57B C58B C59B 120.6(8) . . ?
C17B C18B C19B 119.6(7) . . ?
C20B C19B C18B 117.0(7) . . ?
C33 C31 C30 114.8(7) . . ?
C33 C31 C32 120.8(8) . . ?
C30 C31 C32 124.4(8) . . ?
C25B N5B Ho1B 120.7(7) . . ?
C25B N5B C21B 118.4(9) . . ?
C21B N5B Ho1B 119.5(6) . . ?
C56B C55B C54B 122.4(8) . . ?
C62 C61 C60 122.5(8) . . ?
C62B C61B C60B 121.9(9) . . ?
C63B C64B C65B 120.4(9) . . ?
C55B C56B C57B 120.2(8) . . ?
C58B C57B C56B 118.9(7) . . ?
C8 C9 C10 120.3(9) . . ?
C52 C53 C48 122.6(9) . . ?
C62 C63 C64 118.5(8) . . ?
C1B C2B C3B 118.8(7) . . ?
C59 C54 C55 113.4(8) . . ?
C59 C54 B03M 124.7(8) . . ?
C55 C54 B03M 121.7(7) . . ?
N2 C6 C7 123.3(9) . . ?
C54 C59 C58 123.4(9) . . ?
C14 C13 C12 118.3(7) . . ?
C54 C55 C56 125.5(9) . . ?
C35B C36B C37B 121.1(9) . . ?
C38B C36B C35B 118.1(8) . . ?
C38B C36B C37B 120.8(8) . . ?
C51B C50B C49B 119.5(8) . . ?
C52B C53B C48B 122.1(8) . . ?
C62B C63B C64B 118.6(8) . . ?
C58 C57 C56 119.4(9) . . ?
C42 C47 C46 124.0(11) . . ?
N1 C5 C4 124.0(8) . . ?
C46B C45B C44B 118.3(8) . . ?
C45B C44B C43B 121.3(8) . . ?
C2B C3B C4B 119.0(7) . . ?
C21 C22 C23 118.5(7) . . ?
C63B C62B C61B 120.8(9) . . ?
C3 C2 C1 119.6(8) . . ?
C50 C49 C48 123.2(10) . . ?
N4 C20 C19 123.6(10) . . ?
C6 C7 C8 119.4(9) . . ?
C70B N6B C66B 115.6(12) . . ?
C9 C8 C7 117.9(9) . . ?
C4 C3 C2 119.2(8) . . ?
C44 C43 C42 123.4(13) . . ?
C3 C4 C5 118.0(9) . . ?
N4 C16 C17 124.3(12) . . ?
C63 C62 C61 120.9(9) . . ?
C50B C51B C52B 119.6(8) . . ?
C57 C58 C59 119.9(9) . . ?
C67B C66B N6B 123.6(12) . . ?
C48 B03M C60 112.4(7) . . ?
C48 B03M C42 112.5(7) . . ?
C48 B03M C54 104.2(6) . . ?
C42 B03M C60 103.3(6) . . ?
C54 B03M C60 111.9(6) . . ?
C54 B03M C42 112.9(7) . . ?
N5B C25B C24B 123.6(12) . . ?
C57 C56 C55 118.5(10) . . ?
C51B C52B C53B 120.0(9) . . ?
C53 C52 C51 121.0(10) . . ?
C66B C67B C68B 118.8(13) . . ?
N5B C21B C22B 120.7(12) . . ?
C52 C51 C50 118.2(9) . . ?
C69B C68B C67B 117.5(13) . . ?
C45 C44 C43 119.9(13) . . ?
C45 C46 C47 118.6(12) . . ?
C18 C17 C16 116.7(12) . . ?
C49 C50 C51 120.2(9) . . ?
C23B C22B C21B 117.0(13) . . ?
N6B C70B C69B 124.5(14) . . ?
C18 C19 C20 116.7(12) . . ?
C23B C24B C25B 117.0(14) . . ?
C70B C69B C68B 120.0(13) . . ?
C44 C45 C46 120.2(11) . . ?
C17 C18 C19 122.6(12) . . ?
C69 C70 N6 126(2) . . ?
C66 N6 C70 113(2) . . ?
C24B C23B C22B 123.0(14) . . ?
C70 C69 C68 117(2) . . ?
C67 C66 N6 122(3) . . ?
C66 C67 C68 124(2) . . ?
C67 C68 C69 118(2) . . ?
C1AA C0AA C2AA 126(2) . . ?
N4AA C3AA C1AA 116(2) . . ?
C5AA N4AA C3AA 121(2) . . ?
C0AA C1AA C3AA 120(2) . . ?
N4AA C5AA C2AA 124(2) . . ?
C0AA C2AA C5AA 113(2) . . ?
N0BA C1BA C6AA 116.5(14) . . ?
C9AA N0BA C1BA 125.9(15) . . ?
N0BA C9AA C8AA 112.7(15) . . ?
C8AA C7AA C6AA 116.5(15) . . ?
C7AA C6AA C1BA 119.9(15) . . ?
C9AA C8AA C7AA 125.6(15) . . ?

loop_
_geom_bond_atom_site_label_1
_geom_bond_atom_site_label_2
_geom_bond_distance
_geom_bond_site_symmetry_2
_geom_bond_publ_flag
Ho1 O1 2.130(5) . ?
Ho1 O2 2.150(4) . ?
Ho1 N1 2.537(6) . ?
Ho1 N3 2.538(6) . ?
Ho1 N5 2.555(6) . ?
Ho1 N2 2.529(6) . ?
Ho1 N4 2.571(7) . ?
Ho1B O1B 2.143(5) . ?
Ho1B O2B 2.139(5) . ?
Ho1B N1B 2.546(6) . ?
Ho1B N4B 2.561(6) . ?
Ho1B N2B 2.552(6) . ?
Ho1B N3B 2.526(6) . ?
Ho1B N5B 2.581(7) . ?
O1B C26B 1.348(8) . ?
O2B C34B 1.355(8) . ?
O1 C26 1.358(8) . ?
O2 C34 1.343(8) . ?
N1B C5B 1.348(9) . ?
N1B C1B 1.354(9) . ?
N4B C16B 1.343(9) . ?
N4B C20B 1.346(9) . ?
N1 C1 1.361(9) . ?
N1 C5 1.350(10) . ?
C34 C41 1.432(10) . ?
C34 C35 1.406(10) . ?
N2B C6B 1.355(9) . ?
N2B C10B 1.348(9) . ?
N3 C11 1.348(9) . ?
N3 C15 1.364(9) . ?
N5 C25 1.356(9) . ?
N5 C21 1.359(9) . ?
N2 C10 1.355(10) . ?
N2 C6 1.354(10) . ?
N3B C15B 1.339(10) . ?
N3B C11B 1.357(10) . ?
C26B C27B 1.413(10) . ?
C26B C33B 1.416(11) . ?
C41 C39 1.368(9) . ?
C35 C36 1.425(9) . ?
C33 C26 1.396(10) . ?
C33 C31 1.417(10) . ?
C27B C28B 1.405(10) . ?
C36 C38 1.379(10) . ?
C36 C37 1.517(11) . ?
C60B C65B 1.400(11) . ?
C60B B1B 1.660(10) . ?
C60B C61B 1.427(11) . ?
C30 C28 1.297(12) . ?
C30 C31 1.442(12) . ?
C59B C54B 1.408(10) . ?
C59B C58B 1.400(10) . ?
C34B C35B 1.400(11) . ?
C34B C41B 1.398(11) . ?
C54B B1B 1.664(10) . ?
C54B C55B 1.408(10) . ?
C33B C31B 1.417(10) . ?
C48B C49B 1.413(11) . ?
C48B B1B 1.665(11) . ?
C48B C53B 1.416(11) . ?
N4 C20 1.360(11) . ?
N4 C16 1.373(12) . ?
C5B C4B 1.400(10) . ?
C42B C47B 1.413(10) . ?
C42B B1B 1.654(11) . ?
C42B C43B 1.407(11) . ?
C38 C39 1.472(9) . ?
C35B C36B 1.390(11) . ?
C30B C31B 1.402(11) . ?
C30B C28B 1.417(11) . ?
C38B C39B 1.370(14) . ?
C38B C36B 1.383(14) . ?
C26 C27 1.408(11) . ?
C31B C32B 1.515(11) . ?
C11 C12 1.384(10) . ?
C28B C29B 1.527(12) . ?
C15B C14B 1.394(11) . ?
C48 C53 1.416(12) . ?
C48 C49 1.409(12) . ?
C48 B03M 1.636(13) . ?
C6B C7B 1.395(11) . ?
C15 C14 1.372(10) . ?
C24 C25 1.387(10) . ?
C24 C23 1.385(11) . ?
C27 C28 1.448(10) . ?
C28 C29 1.534(12) . ?
C12 C13 1.403(11) . ?
C9B C10B 1.406(11) . ?
C9B C8B 1.368(12) . ?
C65 C60 1.410(11) . ?
C65 C64 1.409(11) . ?
C11B C12B 1.398(11) . ?
C47B C46B 1.404(11) . ?
C65B C64B 1.403(11) . ?
C1B C2B 1.390(10) . ?
C17B C16B 1.390(10) . ?
C17B C18B 1.393(11) . ?
C40 C39 1.513(10) . ?
C41B C39B 1.424(11) . ?
C46B C45B 1.385(12) . ?
C60 C61 1.411(11) . ?
C60 B03M 1.667(11) . ?
C1 C2 1.387(12) . ?
C49B C50B 1.393(12) . ?
C12B C13B 1.385(13) . ?
C43B C44B 1.409(12) . ?
C20B C19B 1.401(11) . ?
C39B C40B 1.535(14) . ?
C14B C13B 1.390(13) . ?
C42 C47 1.398(14) . ?
C42 C43 1.416(14) . ?
C42 B03M 1.663(12) . ?
C8B C7B 1.392(12) . ?
C23 C22 1.392(11) . ?
C64 C63 1.379(13) . ?
C14 C13 1.386(11) . ?
C10 C9 1.381(12) . ?
C21 C22 1.391(11) . ?
C4B C3B 1.404(10) . ?
C58B C57B 1.375(12) . ?
C18B C19B 1.417(12) . ?
C31 C32 1.507(13) . ?
N5B C25B 1.351(12) . ?
N5B C21B 1.362(12) . ?
C55B C56B 1.388(11) . ?
C61 C62 1.401(12) . ?
C61B C62B 1.399(12) . ?
C64B C63B 1.392(13) . ?
C56B C57B 1.400(12) . ?
C9 C8 1.360(14) . ?
C53 C52 1.387(13) . ?
C63 C62 1.377(13) . ?
C2B C3B 1.391(11) . ?
C54 C59 1.390(12) . ?
C54 C55 1.391(11) . ?
C54 B03M 1.660(12) . ?
C6 C7 1.377(12) . ?
C59 C58 1.411(14) . ?
C55 C56 1.397(12) . ?
C36B C37B 1.530(13) . ?
C50B C51B 1.391(15) . ?
C53B C52B 1.411(11) . ?
C63B C62B 1.390(14) . ?
C57 C58 1.375(15) . ?
C57 C56 1.377(14) . ?
C47 C46 1.404(14) . ?
C5 C4 1.390(12) . ?
C45B C44B 1.388(13) . ?
C2 C3 1.385(14) . ?
C49 C50 1.390(14) . ?
C20 C19 1.405(14) . ?
C7 C8 1.394(15) . ?
N6B C66B 1.374(16) . ?
N6B C70B 1.307(17) . ?
C3 C4 1.381(14) . ?
C43 C44 1.392(16) . ?
C16 C17 1.394(16) . ?
C51B C52B 1.396(14) . ?
C66B C67B 1.355(17) . ?
C25B C24B 1.390(15) . ?
C52 C51 1.388(14) . ?
C67B C68B 1.380(19) . ?
C21B C22B 1.408(16) . ?
C51 C50 1.402(16) . ?
C68B C69B 1.38(2) . ?
C44 C45 1.362(19) . ?
C46 C45 1.391(19) . ?
C17 C18 1.367(19) . ?
C22B C23B 1.40(2) . ?
C70B C69B 1.352(19) . ?
C19 C18 1.386(19) . ?
C24B C23B 1.326(19) . ?
C70 N6 1.39(3) . ?
C70 C69 1.31(2) . ?
N6 C66 1.37(3) . ?
C69 C68 1.38(3) . ?
C66 C67 1.29(3) . ?
C67 C68 1.32(3) . ?
C0AA C1AA 1.34(3) . ?
C0AA C2AA 1.38(3) . ?
C3AA N4AA 1.39(2) . ?
C3AA C1AA 1.43(2) . ?
N4AA C5AA 1.37(3) . ?
C5AA C2AA 1.39(3) . ?
C1BA N0BA 1.354(9) . ?
C1BA C6AA 1.391(9) . ?
N0BA C9AA 1.341(9) . ?
C9AA C8AA 1.354(9) . ?
C7AA C6AA 1.388(9) . ?
C7AA C8AA 1.374(9) . ?
